data_2013768
loop_
_publ_author_name
'Lutz, Martin'
'Spek, Anthony L.'
'Dabirian, Reza'
'van Walree, Cornelis A.'
'Jenneskens, Leonardus W.'

_publ_section_title
;
 Twinning by merohedry in cyclohexanone oxime: a revised structure
;
_journal_issue 2
_journal_name_full 'Acta Crystallographica Section C'
_journal_page_first o127
_journal_page_last o129
_journal_paper_doi 10.1107/S0108270103029196
_journal_volume 60
_journal_year 2004
_chemical_formula_moiety 'C6 H11 N O'
_chemical_formula_sum 'C6 H11 N O'
_chemical_formula_weight 113.16
_chemical_name_systematic
;
cyclohexanone oxime
;
_space_group_IT_number 147
_symmetry_cell_setting trigonal
_symmetry_space_group_name_Hall '-P 3'
_symmetry_space_group_name_H-M 'P -3'
_atom_sites_solution_hydrogens difmap
_atom_sites_solution_primary direct
_atom_sites_solution_secondary difmap
_audit_creation_method SHELXL-97
_cell_angle_alpha 90.00
_cell_angle_beta 90.00
_cell_angle_gamma 120.00
_cell_formula_units_Z 18
_cell_length_a 20.9830(3)
_cell_length_b 20.9830(3)
_cell_length_c 7.62100(10)
_cell_measurement_reflns_used 12992
_cell_measurement_temperature 100(2)
_cell_measurement_theta_max 27.50
_cell_measurement_theta_min 1.94
_cell_volume 2905.88(7)
_computing_cell_refinement 'HKL2000 (Otwinowski & Minor, 1997)'
_computing_data_reduction HKL2000
_computing_structure_refinement 'SHELXL97 (Sheldrick, 1997)'
_computing_structure_solution 'SHELXS97 (Sheldrick, 1997)'
_diffrn_ambient_temperature 100(2)
_diffrn_measured_fraction_theta_full 0.998
_diffrn_measured_fraction_theta_max 0.998
_diffrn_measurement_device_type 'Nonius CAD-4 CCD'
_diffrn_measurement_method '\f and \w scans'
_diffrn_radiation_monochromator graphite
_diffrn_radiation_type MoK\a
_diffrn_radiation_wavelength 0.71073
_diffrn_reflns_av_R_equivalents 0.03
_diffrn_reflns_av_sigmaI/netI 0.0257
_diffrn_reflns_limit_h_max 27
_diffrn_reflns_limit_h_min 0
_diffrn_reflns_limit_k_max 23
_diffrn_reflns_limit_k_min -26
_diffrn_reflns_limit_l_max 9
_diffrn_reflns_limit_l_min -9
_diffrn_reflns_number 12992
_diffrn_reflns_theta_full 27.50
_diffrn_reflns_theta_max 27.50
_diffrn_reflns_theta_min 1.94
_exptl_absorpt_coefficient_mu 0.079
_exptl_absorpt_correction_type none
_exptl_crystal_colour colourless
_exptl_crystal_density_diffrn 1.164
_exptl_crystal_density_method 'not measured'
_exptl_crystal_description prismatic
_exptl_crystal_F_000 1116
_exptl_crystal_size_max 0.38
_exptl_crystal_size_mid 0.30
_exptl_crystal_size_min 0.24
_refine_diff_density_max 0.256
_refine_diff_density_min -0.156
_refine_ls_extinction_method none
_refine_ls_goodness_of_fit_ref 1.038
_refine_ls_hydrogen_treatment mixed
_refine_ls_matrix_type full
_refine_ls_number_parameters 230
_refine_ls_number_reflns 4440
_refine_ls_number_restraints 0
_refine_ls_restrained_S_all 1.038
_refine_ls_R_factor_all 0.0412
_refine_ls_R_factor_gt 0.0344
_refine_ls_shift/su_max 0.000
_refine_ls_shift/su_mean 0.000
_refine_ls_structure_factor_coef Fsqd
_refine_ls_weighting_details 'calc w=1/[\s^2^(Fo^2^)+(0.0469P)^2^+0.3995P] where P=(Fo^2^+2Fc^2^)/3'
_refine_ls_weighting_scheme calc
_refine_ls_wR_factor_gt 0.0849
_refine_ls_wR_factor_ref 0.0891
_reflns_number_gt 3993
_reflns_number_total 4440
_reflns_threshold_expression I>2\s(I)
_cod_data_source_file fg1726.cif
_cod_data_source_block II
_cod_database_code 2013768
_cod_database_fobs_code 2013768

loop_
_symmetry_equiv_pos_as_xyz
'x, y, z'
'-y, x-y, z'
'-x+y, -x, z'
'-x, -y, -z'
'y, -x+y, -z'
'x-y, x, -z'

loop_
_atom_site_label
_atom_site_fract_x
_atom_site_fract_y
_atom_site_fract_z
_atom_site_U_iso_or_equiv
_atom_site_adp_type
_atom_site_calc_flag
_atom_site_refinement_flags
_atom_site_occupancy
_atom_site_disorder_assembly
_atom_site_disorder_group
_atom_site_type_symbol
O1 0.42123(5) 0.30790(5) 0.32861(15) 0.0251(2) Uani d . 1 . . O
H1O 0.3741(9) 0.2849(8) 0.301(2) 0.026(4) Uiso d . 1 . . H
N1 0.44501(6) 0.38244(6) 0.29422(15) 0.0197(2) Uani d . 1 . . N
C11 0.51476(7) 0.42410(7) 0.30212(19) 0.0192(2) Uani d . 1 . . C
C12 0.54540(8) 0.50536(8) 0.2769(2) 0.0283(3) Uani d . 1 . . C
H12A 0.5624 0.5307 0.3913 0.034 Uiso calc R 1 . . H
H12B 0.5061 0.5142 0.2328 0.034 Uiso calc R 1 . . H
C13 0.60955(8) 0.53728(7) 0.1473(2) 0.0325(3) Uani d . 1 . . C
H13A 0.5911 0.5176 0.0285 0.039 Uiso calc R 1 . . H
H13B 0.6319 0.5915 0.1428 0.039 Uiso calc R 1 . . H
C14 0.66767(7) 0.51800(7) 0.2008(2) 0.0289(3) Uani d . 1 . . C
H14A 0.6882 0.5399 0.3168 0.035 Uiso calc R 1 . . H
H14B 0.7084 0.5387 0.1144 0.035 Uiso calc R 1 . . H
C15 0.63413(7) 0.43452(8) 0.2101(2) 0.0321(3) Uani d . 1 . . C
H15A 0.6723 0.4229 0.2478 0.038 Uiso calc R 1 . . H
H15B 0.6171 0.4132 0.0918 0.038 Uiso calc R 1 . . H
C16 0.56940(7) 0.39948(7) 0.3381(2) 0.0280(3) Uani d . 1 . . C
H16A 0.5447 0.3452 0.3279 0.034 Uiso calc R 1 . . H
H16B 0.5880 0.4131 0.4597 0.034 Uiso calc R 1 . . H
O2 0.35776(5) 0.44676(5) 0.30737(16) 0.0252(2) Uani d . 1 . . O
H2O 0.3812(8) 0.4217(8) 0.300(2) 0.026(4) Uiso d . 1 . . H
N2 0.28403(6) 0.39404(6) 0.26958(15) 0.0195(2) Uani d . 1 . . N
C21 0.24011(7) 0.41939(7) 0.28169(18) 0.0190(3) Uani d . 1 . . C
C22 0.15988(7) 0.36676(8) 0.24959(19) 0.0260(3) Uani d . 1 . . C
H22A 0.1329 0.3552 0.3623 0.031 Uiso calc R 1 . . H
H22B 0.1537 0.3203 0.2006 0.031 Uiso calc R 1 . . H
C23 0.12751(7) 0.39949(8) 0.1219(2) 0.0309(3) Uani d . 1 . . C
H23A 0.1493 0.4041 0.0041 0.037 Uiso calc R 1 . . H
H23B 0.0737 0.3660 0.1122 0.037 Uiso calc R 1 . . H
C24 0.14283(7) 0.47494(8) 0.1842(2) 0.0285(3) Uani d . 1 . . C
H24A 0.1220 0.4953 0.0994 0.034 Uiso calc R 1 . . H
H24B 0.1188 0.4700 0.2992 0.034 Uiso calc R 1 . . H
C25 0.22545(8) 0.52705(7) 0.2013(2) 0.0285(3) Uani d . 1 . . C
H25A 0.2345 0.5754 0.2444 0.034 Uiso calc R 1 . . H
H25B 0.2486 0.5346 0.0843 0.034 Uiso calc R 1 . . H
C26 0.26095(7) 0.49701(7) 0.32742(19) 0.0255(3) Uani d . 1 . . C
H26A 0.3151 0.5286 0.3223 0.031 Uiso calc R 1 . . H
H26B 0.2450 0.4985 0.4489 0.031 Uiso calc R 1 . . H
O3 0.22680(5) 0.24709(5) 0.17853(14) 0.0238(2) Uani d . 1 . . O
H3O 0.2505(10) 0.2949(11) 0.212(3) 0.043(5) Uiso d . 1 . . H
N3 0.27532(6) 0.22223(6) 0.22954(14) 0.0189(2) Uani d . 1 . . N
C31 0.24738(7) 0.15244(7) 0.21487(18) 0.0187(3) Uani d . 1 . . C
C32 0.29640(8) 0.12131(8) 0.25545(18) 0.0243(3) Uani d . 1 . . C
H32A 0.3419 0.1596 0.3128 0.029 Uiso calc R 1 . . H
H32B 0.3106 0.1071 0.1446 0.029 Uiso calc R 1 . . H
C33 0.25834(8) 0.05403(7) 0.3758(2) 0.0287(3) Uani d . 1 . . C
H33A 0.2895 0.0311 0.3871 0.034 Uiso calc R 1 . . H
H33B 0.2522 0.0697 0.4941 0.034 Uiso calc R 1 . . H
C34 0.18337(7) -0.00219(7) 0.3031(2) 0.0269(3) Uani d . 1 . . C
H34A 0.1897 -0.0204 0.1883 0.032 Uiso calc R 1 . . H
H34B 0.1593 -0.0446 0.3842 0.032 Uiso calc R 1 . . H
C35 0.13473(8) 0.03197(7) 0.2808(2) 0.0278(3) Uani d . 1 . . C
H35A 0.1258 0.0471 0.3970 0.033 Uiso calc R 1 . . H
H35B 0.0866 -0.0052 0.2317 0.033 Uiso calc R 1 . . H
C36 0.17028(7) 0.09904(7) 0.15881(19) 0.0254(3) Uani d . 1 . . C
H36A 0.1708 0.0826 0.0373 0.030 Uiso calc R 1 . . H
H36B 0.1406 0.1238 0.1598 0.030 Uiso calc R 1 . . H

loop_
_atom_site_aniso_label
_atom_site_aniso_U_11
_atom_site_aniso_U_22
_atom_site_aniso_U_33
_atom_site_aniso_U_12
_atom_site_aniso_U_13
_atom_site_aniso_U_23
O1 0.0163(4) 0.0171(4) 0.0370(6) 0.0047(3) -0.0021(4) 0.0052(4)
N1 0.0197(5) 0.0174(5) 0.0222(5) 0.0094(4) 0.0005(5) 0.0003(4)
C11 0.0197(5) 0.0195(6) 0.0181(6) 0.0094(5) 0.0004(5) -0.0010(5)
C12 0.0243(7) 0.0205(6) 0.0417(8) 0.0124(6) -0.0024(6) -0.0020(6)
C13 0.0307(7) 0.0223(6) 0.0355(8) 0.0065(5) 0.0005(6) 0.0082(6)
C14 0.0187(6) 0.0226(6) 0.0345(7) 0.0020(5) 0.0059(6) -0.0001(6)
C15 0.0163(6) 0.0256(7) 0.0517(9) 0.0085(5) 0.0034(6) -0.0044(7)
C16 0.0178(5) 0.0219(6) 0.0426(8) 0.0087(5) -0.0002(6) 0.0080(6)
O2 0.0164(4) 0.0225(4) 0.0380(5) 0.0106(4) -0.0043(4) -0.0059(4)
N2 0.0164(5) 0.0171(5) 0.0227(6) 0.0066(4) -0.0001(4) 0.0002(4)
C21 0.0198(6) 0.0198(6) 0.0188(6) 0.0109(5) -0.0006(5) -0.0007(5)
C22 0.0179(7) 0.0229(7) 0.0364(9) 0.0096(6) 0.0009(5) -0.0032(5)
C23 0.0213(6) 0.0404(8) 0.0327(8) 0.0168(6) -0.0065(6) -0.0102(6)
C24 0.0280(6) 0.0415(8) 0.0276(7) 0.0260(6) -0.0011(6) 0.0021(6)
C25 0.0320(7) 0.0256(6) 0.0361(8) 0.0204(6) 0.0038(6) 0.0032(6)
C26 0.0229(6) 0.0222(6) 0.0346(8) 0.0138(5) -0.0075(6) -0.0080(6)
O3 0.0240(4) 0.0180(4) 0.0317(5) 0.0123(4) -0.0072(4) -0.0023(4)
N3 0.0184(5) 0.0192(5) 0.0199(6) 0.0101(4) 0.0000(4) -0.0001(4)
C31 0.0186(6) 0.0192(6) 0.0187(6) 0.0097(5) 0.0010(5) 0.0003(5)
C32 0.0199(7) 0.0237(7) 0.0330(8) 0.0136(6) -0.0031(5) -0.0039(5)
C33 0.0380(8) 0.0286(7) 0.0284(7) 0.0234(6) -0.0045(6) 0.0003(6)
C34 0.0348(7) 0.0182(6) 0.0285(7) 0.0137(5) 0.0038(7) 0.0033(6)
C35 0.0229(7) 0.0166(6) 0.0385(8) 0.0060(5) 0.0025(6) -0.0009(6)
C36 0.0239(6) 0.0163(5) 0.0343(7) 0.0087(5) -0.0076(6) -0.0007(5)

loop_
_atom_type_symbol
_atom_type_description
_atom_type_scat_dispersion_real
_atom_type_scat_dispersion_imag
_atom_type_scat_source
C C 0.0033 0.0016 'International Tables Vol C Tables 4.2.6.8 and 6.1.1.4'
H H 0.0000 0.0000 'International Tables Vol C Tables 4.2.6.8 and 6.1.1.4'
N N 0.0061 0.0033 'International Tables Vol C Tables 4.2.6.8 and 6.1.1.4'
O O 0.0106 0.0060 'International Tables Vol C Tables 4.2.6.8 and 6.1.1.4'

loop_
_geom_angle_atom_site_label_1
_geom_angle_atom_site_label_2
_geom_angle_atom_site_label_3
_geom_angle
N1 O1 H1O 104.0(10)
C11 N1 O1 113.57(10)
N1 C11 C16 125.79(11)
N1 C11 C12 117.66(11)
C16 C11 C12 116.54(11)
C11 C12 C13 111.30(12)
C11 C12 H12A 109.4
C13 C12 H12A 109.4
C11 C12 H12B 109.4
C13 C12 H12B 109.4
H12A C12 H12B 108.0
C14 C13 C12 110.97(12)
C14 C13 H13A 109.4
C12 C13 H13A 109.4
C14 C13 H13B 109.4
C12 C13 H13B 109.4
H13A C13 H13B 108.0
C13 C14 C15 110.27(11)
C13 C14 H14A 109.6
C15 C14 H14A 109.6
C13 C14 H14B 109.6
C15 C14 H14B 109.6
H14A C14 H14B 108.1
C14 C15 C16 111.71(12)
C14 C15 H15A 109.3
C16 C15 H15A 109.3
C14 C15 H15B 109.3
C16 C15 H15B 109.3
H15A C15 H15B 107.9
C11 C16 C15 111.45(12)
C11 C16 H16A 109.3
C15 C16 H16A 109.3
C11 C16 H16B 109.3
C15 C16 H16B 109.3
H16A C16 H16B 108.0
N2 O2 H2O 103.9(10)
C21 N2 O2 113.30(10)
N2 C21 C26 126.11(11)
N2 C21 C22 117.32(11)
C26 C21 C22 116.57(11)
C21 C22 C23 111.04(12)
C21 C22 H22A 109.4
C23 C22 H22A 109.4
C21 C22 H22B 109.4
C23 C22 H22B 109.4
H22A C22 H22B 108.0
C24 C23 C22 110.90(12)
C24 C23 H23A 109.5
C22 C23 H23A 109.5
C24 C23 H23B 109.5
C22 C23 H23B 109.5
H23A C23 H23B 108.0
C25 C24 C23 110.19(10)
C25 C24 H24A 109.6
C23 C24 H24A 109.6
C25 C24 H24B 109.6
C23 C24 H24B 109.6
H24A C24 H24B 108.1
C24 C25 C26 111.79(11)
C24 C25 H25A 109.3
C26 C25 H25A 109.3
C24 C25 H25B 109.3
C26 C25 H25B 109.3
H25A C25 H25B 107.9
C21 C26 C25 111.29(11)
C21 C26 H26A 109.4
C25 C26 H26A 109.4
C21 C26 H26B 109.4
C25 C26 H26B 109.4
H26A C26 H26B 108.0
N3 O3 H3O 103.6(11)
C31 N3 O3 113.33(10)
N3 C31 C36 125.86(11)
N3 C31 C32 117.24(12)
C36 C31 C32 116.90(11)
C31 C32 C33 111.69(11)
C31 C32 H32A 109.3
C33 C32 H32A 109.3
C31 C32 H32B 109.3
C33 C32 H32B 109.3
H32A C32 H32B 107.9
C34 C33 C32 110.92(12)
C34 C33 H33A 109.5
C32 C33 H33A 109.5
C34 C33 H33B 109.5
C32 C33 H33B 109.5
H33A C33 H33B 108.0
C35 C34 C33 110.63(11)
C35 C34 H34A 109.5
C33 C34 H34A 109.5
C35 C34 H34B 109.5
C33 C34 H34B 109.5
H34A C34 H34B 108.1
C34 C35 C36 111.54(11)
C34 C35 H35A 109.3
C36 C35 H35A 109.3
C34 C35 H35B 109.3
C36 C35 H35B 109.3
H35A C35 H35B 108.0
C31 C36 C35 111.19(11)
C31 C36 H36A 109.4
C35 C36 H36A 109.4
C31 C36 H36B 109.4
C35 C36 H36B 109.4
H36A C36 H36B 108.0

loop_
_geom_bond_atom_site_label_1
_geom_bond_atom_site_label_2
_geom_bond_site_symmetry_2
_geom_bond_distance
_geom_bond_publ_flag
O1 N1 . 1.4084(13) ?
O1 H1O . 0.882(16) ?
N1 C11 . 1.2768(16) ?
C11 C16 . 1.4998(17) ?
C11 C12 . 1.5037(18) ?
C12 C13 . 1.528(2) ?
C12 H12A . 0.9900 ?
C12 H12B . 0.9900 ?
C13 C14 . 1.5202(19) ?
C13 H13A . 0.9900 ?
C13 H13B . 0.9900 ?
C14 C15 . 1.5283(18) ?
C14 H14A . 0.9900 ?
C14 H14B . 0.9900 ?
C15 C16 . 1.529(2) ?
C15 H15A . 0.9900 ?
C15 H15B . 0.9900 ?
C16 H16A . 0.9900 ?
C16 H16B . 0.9900 ?
O2 N2 . 1.4103(13) ?
O2 H2O . 0.883(16) ?
N2 C21 . 1.2772(16) ?
C21 C26 . 1.5008(17) ?
C21 C22 . 1.5014(18) ?
C22 C23 . 1.532(2) ?
C22 H22A . 0.9900 ?
C22 H22B . 0.9900 ?
C23 C24 . 1.5253(19) ?
C23 H23A . 0.9900 ?
C23 H23B . 0.9900 ?
C24 C25 . 1.5239(19) ?
C24 H24A . 0.9900 ?
C24 H24B . 0.9900 ?
C25 C26 . 1.5316(19) ?
C25 H25A . 0.9900 ?
C25 H25B . 0.9900 ?
C26 H26A . 0.9900 ?
C26 H26B . 0.9900 ?
O3 N3 . 1.4111(13) ?
O3 H3O . 0.90(2) ?
N3 C31 . 1.2815(16) ?
C31 C36 . 1.4975(16) ?
C31 C32 . 1.5007(18) ?
C32 C33 . 1.531(2) ?
C32 H32A . 0.9900 ?
C32 H32B . 0.9900 ?
C33 C34 . 1.5222(19) ?
C33 H33A . 0.9900 ?
C33 H33B . 0.9900 ?
C34 C35 . 1.5218(19) ?
C34 H34A . 0.9900 ?
C34 H34B . 0.9900 ?
C35 C36 . 1.5335(19) ?
C35 H35A . 0.9900 ?
C35 H35B . 0.9900 ?
C36 H36A . 0.9900 ?
C36 H36B . 0.9900 ?

loop_
_geom_hbond_atom_site_label_D
_geom_hbond_atom_site_label_H
_geom_hbond_atom_site_label_A
_geom_hbond_distance_DH
_geom_hbond_distance_HA
_geom_hbond_distance_DA
_geom_hbond_angle_DHA
_geom_hbond_publ_flag
O1 H1O N3 0.882(16) 1.896(16) 2.7696(14) 170.4(14) no
O2 H2O N1 0.883(16) 1.892(16) 2.7666(13) 170.9(14) no
O3 H3O N2 0.90(2) 1.89(2) 2.7800(14) 169.7(16) no

loop_
_geom_torsion_atom_site_label_1
_geom_torsion_atom_site_label_2
_geom_torsion_atom_site_label_3
_geom_torsion_atom_site_label_4
_geom_torsion
O1 N1 C11 C16 1.9(2)
O1 N1 C11 C12 -176.80(12)
N1 C11 C12 C13 -132.54(14)
C16 C11 C12 C13 48.65(18)
C11 C12 C13 C14 -53.21(17)
C12 C13 C14 C15 58.60(17)
C13 C14 C15 C16 -57.61(18)
N1 C11 C16 C15 133.91(14)
C12 C11 C16 C15 -47.40(18)
C14 C15 C16 C11 50.90(17)
O2 N2 C21 C26 1.11(18)
O2 N2 C21 C22 -178.06(11)
N2 C21 C22 C23 -131.55(13)
C26 C21 C22 C23 49.19(16)
C21 C22 C23 C24 -53.44(15)
C22 C23 C24 C25 58.66(16)
C23 C24 C25 C26 -57.65(16)
N2 C21 C26 C25 132.95(13)
C22 C21 C26 C25 -47.87(16)
C24 C25 C26 C21 51.13(16)
O3 N3 C31 C36 -2.95(19)
O3 N3 C31 C32 176.31(11)
N3 C31 C32 C33 132.85(13)
C36 C31 C32 C33 -47.82(17)
C31 C32 C33 C34 51.75(15)
C32 C33 C34 C35 -57.97(16)
C33 C34 C35 C36 58.11(17)
N3 C31 C36 C35 -133.36(13)
C32 C31 C36 C35 47.37(17)
C34 C35 C36 C31 -51.47(16)

loop_
_cod_related_entry_id
_cod_related_entry_database
_cod_related_entry_code
1 ChemSpider 7236
